data_4134422
loop_
_publ_author_name
'Hermann, Alexander'
'Arrowsmith, Merle'
'Trujillo-Gonzalez, Daniel E'
'Jim\'enez-Halla, J Oscar C'
'Vargas, Alfredo'
'Braunschweig, Holger'

_publ_section_title
;
 Trapping of a Borirane Intermediate in the Reductive Coupling of an
 Arylborane to a Diborene.
;
_journal_issue 12
_journal_name_full 'Journal of the American Chemical Society'
_journal_page_first 5562
_journal_page_last 5567
_journal_paper_doi 10.1021/jacs.0c02306
_journal_volume 142
_journal_year 2020
_chemical_formula_moiety 'C34 H38 B2 F12 N4'
_chemical_formula_sum 'C34 H38 B2 F12 N4'
_chemical_formula_weight 752.30
_space_group_crystal_system triclinic
_space_group_IT_number 2
_space_group_name_Hall '-P 1'
_space_group_name_H-M_alt 'P -1'
_atom_sites_solution_hydrogens geom
_atom_sites_solution_primary dual
_atom_sites_solution_secondary difmap
_audit_creation_method SHELXL-2018/3
_cell_angle_alpha 114.541(18)
_cell_angle_beta 102.10(3)
_cell_angle_gamma 97.48(3)
_cell_formula_units_Z 1
_cell_length_a 8.849(3)
_cell_length_b 10.927(4)
_cell_length_c 10.940(4)
_cell_measurement_reflns_used 5157
_cell_measurement_temperature 100(2)
_cell_measurement_theta_max 25.70
_cell_measurement_theta_min 2.73
_cell_volume 912.4(6)
_computing_cell_refinement 'Saint+ ver. V8.40A (Bruker AXS)'
_computing_data_collection 'APEX2 ver. 2014.9 (Bruker AXS)'
_computing_data_reduction 'Saint+ ver. V8.40A (Bruker AXS)'
_computing_molecular_graphics 'ShelXLe (Huebschle et all, 2011)'
_computing_publication_material 'SHELXL-2018/3 (Sheldrick, 2018)'
_computing_structure_refinement 'SHELXL-2018/3 (Sheldrick, 2018)'
_computing_structure_solution 'SHELXT (Sheldrick, 2014)'
_diffrn_ambient_temperature 100(2)
_diffrn_detector 'CMOS area detector (Photon 100)'
_diffrn_detector_area_resol_mean 10.24
_diffrn_measured_fraction_theta_full 0.991
_diffrn_measured_fraction_theta_max 0.991
_diffrn_measurement_device_type 'Bruker D8 Quest'
_diffrn_measurement_method '\f and \w scans'
_diffrn_radiation_monochromator 'multi-layer mirror'
_diffrn_radiation_type MoK\a
_diffrn_radiation_wavelength 0.71073
_diffrn_reflns_av_R_equivalents 0.1089
_diffrn_reflns_av_unetI/netI 0.0708
_diffrn_reflns_Laue_measured_fraction_full 0.991
_diffrn_reflns_Laue_measured_fraction_max 0.991
_diffrn_reflns_limit_h_max 10
_diffrn_reflns_limit_h_min -10
_diffrn_reflns_limit_k_max 13
_diffrn_reflns_limit_k_min -13
_diffrn_reflns_limit_l_max 13
_diffrn_reflns_limit_l_min -13
_diffrn_reflns_number 20370
_diffrn_reflns_point_group_measured_fraction_full 0.991
_diffrn_reflns_point_group_measured_fraction_max 0.991
_diffrn_reflns_theta_full 25.996
_diffrn_reflns_theta_max 25.996
_diffrn_reflns_theta_min 2.113
_diffrn_source 'microfocus sealed tube (Incoatec ImS)'
_exptl_absorpt_coefficient_mu 0.123
_exptl_absorpt_correction_T_max 0.7453
_exptl_absorpt_correction_T_min 0.6197
_exptl_absorpt_correction_type multi-scan
_exptl_absorpt_process_details 'SadAbs 2016/2 (Bruker AXS)'
_exptl_crystal_colour purple
_exptl_crystal_density_diffrn 1.369
_exptl_crystal_description plate
_exptl_crystal_F_000 388
_exptl_crystal_size_max 0.242
_exptl_crystal_size_mid 0.227
_exptl_crystal_size_min 0.111
_refine_diff_density_max 0.859
_refine_diff_density_min -0.679
_refine_diff_density_rms 0.069
_refine_ls_extinction_method none
_refine_ls_goodness_of_fit_ref 1.034
_refine_ls_hydrogen_treatment constr
_refine_ls_matrix_type full
_refine_ls_number_parameters 396
_refine_ls_number_reflns 3569
_refine_ls_number_restraints 329
_refine_ls_restrained_S_all 1.067
_refine_ls_R_factor_all 0.1323
_refine_ls_R_factor_gt 0.0795
_refine_ls_shift/su_max 0.000
_refine_ls_shift/su_mean 0.000
_refine_ls_structure_factor_coef Fsqd
_refine_ls_weighting_details 'w=1/[\s^2^(Fo^2^)+(0.0718P)^2^+2.3704P] where P=(Fo^2^+2Fc^2^)/3'
_refine_ls_weighting_scheme calc
_refine_ls_wR_factor_gt 0.1767
_refine_ls_wR_factor_ref 0.2092
_reflns_Friedel_coverage 0.000
_reflns_number_gt 2276
_reflns_number_total 3569
_reflns_threshold_expression 'I > 2\s(I)'
_cod_data_source_file ja0c02306_si_008.cif
_cod_data_source_block final_a
_cod_depositor_comments 'Adding full bibliography for 4134419--4134425.cif.'
_cod_database_code 4134422
_shelx_shelxl_version_number 2018/3
_shelx_space_group_comment
;
The symmetry employed for this shelxl refinement is uniquely defined
by the following loop, which should always be used as a source of
symmetry information in preference to the above space-group names.
They are only intended as comments.
;
_shelx_estimated_absorpt_t_min 0.971
_shelx_estimated_absorpt_t_max 0.986

loop_
_space_group_symop_operation_xyz
'x, y, z'
'-x, -y, -z'

loop_
_atom_site_label
_atom_site_type_symbol
_atom_site_fract_x
_atom_site_fract_y
_atom_site_fract_z
_atom_site_U_iso_or_equiv
_atom_site_adp_type
_atom_site_occupancy
_atom_site_site_symmetry_order
_atom_site_calc_flag
_atom_site_refinement_flags_posn
_atom_site_refinement_flags_adp
_atom_site_refinement_flags_occupancy
_atom_site_disorder_assembly
_atom_site_disorder_group
C1_1 C 0.4080(4) 0.4708(3) 0.6630(3) 0.0193(9) Uani 0.889(5) 1 d DG . P A 1
C2_1 C 0.3744(4) 0.5965(2) 0.7397(3) 0.0201(9) Uani 0.889(5) 1 d DG . P A 1
H2_1 H 0.396354 0.671088 0.717682 0.024 Uiso 0.889(5) 1 calc R U P A 1
C3_1 C 0.3086(4) 0.6129(2) 0.8487(3) 0.0207(9) Uani 0.889(5) 1 d DG . P A 1
C4_1 C 0.2764(5) 0.5037(3) 0.8809(4) 0.0222(9) Uani 0.889(5) 1 d DG . P A 1
H4_1 H 0.231502 0.514984 0.955370 0.027 Uiso 0.889(5) 1 calc R U P A 1
C5_1 C 0.3100(5) 0.3781(3) 0.8042(4) 0.0235(9) Uani 0.889(5) 1 d DG . P A 1
C6_1 C 0.3758(4) 0.3616(2) 0.6952(3) 0.0219(9) Uani 0.889(5) 1 d DG . P A 1
H6_1 H 0.398776 0.275698 0.642747 0.026 Uiso 0.889(5) 1 calc R U P A 1
C7_1 C 0.2659(5) 0.7447(4) 0.9226(4) 0.0276(10) Uani 0.889(5) 1 d D U P A 1
F1_1 F 0.3748(4) 0.8558(3) 0.9522(3) 0.0467(9) Uani 0.889(5) 1 d D U P A 1
F2_1 F 0.1284(5) 0.7504(4) 0.8450(4) 0.0636(12) Uani 0.889(5) 1 d D U P A 1
F3_1 F 0.2383(5) 0.7615(3) 1.0448(3) 0.0470(10) Uani 0.889(5) 1 d D U P A 1
C8_1 C 0.2685(6) 0.2574(5) 0.8307(5) 0.0339(11) Uani 0.889(5) 1 d D U P A 1
F4_1 F 0.1937(6) 0.2774(4) 0.9258(4) 0.0737(12) Uani 0.889(5) 1 d D U P A 1
F5_1 F 0.1699(4) 0.1462(3) 0.7105(4) 0.0524(10) Uani 0.889(5) 1 d D U P A 1
F6_1 F 0.3924(4) 0.2082(3) 0.8606(4) 0.0534(9) Uani 0.889(5) 1 d D U P A 1
B1_1 B 0.4823(5) 0.4488(4) 0.5327(4) 0.0167(9) Uani 0.889(5) 1 d D . P A 1
C9_1 C 0.5171(5) 0.2988(4) 0.4649(4) 0.0186(10) Uani 0.889(5) 1 d D . P A 1
N1_1 N 0.6589(7) 0.2658(5) 0.4897(12) 0.0202(11) Uani 0.889(5) 1 d D . P A 1
C10_1 C 0.6417(6) 0.1266(5) 0.4059(5) 0.0291(12) Uani 0.889(5) 1 d D . P A 1
H10_1 H 0.723497 0.078086 0.403084 0.035 Uiso 0.889(5) 1 calc R U P A 1
C11_1 C 0.4889(6) 0.0725(4) 0.3295(5) 0.0271(11) Uani 0.889(5) 1 d D . P A 1
H11_1 H 0.441714 -0.021388 0.261899 0.032 Uiso 0.889(5) 1 calc R U P A 1
N2_1 N 0.4129(7) 0.1791(5) 0.3677(13) 0.0211(12) Uani 0.889(5) 1 d D . P A 1
C1_2 C 0.609(5) 0.483(3) 0.326(4) 0.045(5) Uani 0.111(5) 1 d DG U P A 2
C2_2 C 0.613(5) 0.599(3) 0.303(4) 0.044(5) Uani 0.111(5) 1 d DG U P A 2
H2_2 H 0.571644 0.672577 0.357316 0.053 Uiso 0.111(5) 1 calc R U P A 2
C3_2 C 0.677(6) 0.608(3) 0.201(4) 0.046(5) Uani 0.111(5) 1 d DG U P A 2
C4_2 C 0.738(6) 0.501(4) 0.121(4) 0.048(5) Uani 0.111(5) 1 d DG U P A 2
H4_2 H 0.782133 0.506518 0.051176 0.057 Uiso 0.111(5) 1 calc R U P A 2
C5_2 C 0.734(5) 0.384(3) 0.144(4) 0.051(5) Uani 0.111(5) 1 d DG U P A 2
C6_2 C 0.670(5) 0.376(3) 0.247(4) 0.049(5) Uani 0.111(5) 1 d DG U P A 2
H6_2 H 0.667234 0.296256 0.262234 0.059 Uiso 0.111(5) 1 calc R U P A 2
C7_2 C 0.688(3) 0.724(3) 0.163(3) 0.047(4) Uani 0.111(5) 1 d D U P A 2
F1_2 F 0.696(3) 0.689(2) 0.031(2) 0.043(5) Uani 0.111(5) 1 d D U P A 2
F2_2 F 0.838(3) 0.807(3) 0.232(3) 0.042(5) Uani 0.111(5) 1 d D U P A 2
F3_2 F 0.566(3) 0.780(3) 0.196(3) 0.053(5) Uani 0.111(5) 1 d D U P A 2
C8_2 C 0.801(3) 0.274(3) 0.060(3) 0.058(5) Uani 0.111(5) 1 d D U P A 2
F4_2 F 0.705(4) 0.205(4) -0.067(3) 0.064(6) Uani 0.111(5) 1 d D U P A 2
F5_2 F 0.815(4) 0.188(3) 0.121(3) 0.066(6) Uani 0.111(5) 1 d D U P A 2
F6_2 F 0.941(3) 0.313(3) 0.051(3) 0.075(6) Uani 0.111(5) 1 d D U P A 2
B1_2 B 0.531(5) 0.457(3) 0.441(4) 0.042(5) Uani 0.111(5) 1 d D U P A 2
C9_2 C 0.527(5) 0.306(4) 0.432(5) 0.039(5) Uani 0.111(5) 1 d D U P A 2
N1_2 N 0.646(8) 0.263(4) 0.492(13) 0.040(6) Uani 0.111(5) 1 d D U P A 2
C10_2 C 0.606(5) 0.121(4) 0.443(5) 0.039(6) Uani 0.111(5) 1 d D U P A 2
H10_2 H 0.674650 0.065119 0.458389 0.047 Uiso 0.111(5) 1 calc R U P A 2
C11_2 C 0.452(5) 0.077(3) 0.371(5) 0.040(6) Uani 0.111(5) 1 d D U P A 2
H11_2 H 0.385684 -0.012973 0.333953 0.047 Uiso 0.111(5) 1 calc R U P A 2
N2_2 N 0.408(7) 0.190(5) 0.359(15) 0.039(6) Uani 0.111(5) 1 d D U P A 2
C12 C 0.8068(5) 0.3662(4) 0.5908(4) 0.0302(9) Uani 1 1 d . U . . .
H12 H 0.795851 0.460321 0.603274 0.036 Uiso 1 1 calc R U . A 1
C13 C 0.8279(6) 0.3673(6) 0.7314(5) 0.0560(13) Uani 1 1 d . U . . .
H13A H 0.923202 0.438828 0.799790 0.084 Uiso 1 1 calc R U . . .
H13B H 0.839860 0.276373 0.722803 0.084 Uiso 1 1 calc R U . . .
H13C H 0.734223 0.387280 0.763229 0.084 Uiso 1 1 calc R U . . .
C14 C 0.9475(5) 0.3392(5) 0.5360(5) 0.0412(11) Uani 1 1 d . U . . .
H14A H 1.042188 0.413837 0.600274 0.062 Uiso 1 1 calc R U . . .
H14B H 0.925945 0.335664 0.442813 0.062 Uiso 1 1 calc R U . . .
H14C H 0.966196 0.250374 0.529041 0.062 Uiso 1 1 calc R U . . .
C15 C 0.2440(4) 0.1710(4) 0.3002(4) 0.0298(9) Uani 1 1 d . . . . .
H15 H 0.217841 0.259515 0.357855 0.036 Uiso 1 1 calc R U . A 1
C16 C 0.2268(5) 0.1586(5) 0.1550(5) 0.0412(11) Uani 1 1 d . . . . .
H16A H 0.116373 0.155118 0.111842 0.062 Uiso 1 1 calc R U . . .
H16B H 0.254515 0.073579 0.097062 0.062 Uiso 1 1 calc R U . . .
H16C H 0.298235 0.239090 0.161730 0.062 Uiso 1 1 calc R U . . .
C17 C 0.1338(5) 0.0537(4) 0.3005(5) 0.0447(12) Uani 1 1 d . . . . .
H17A H 0.022978 0.055546 0.266257 0.067 Uiso 1 1 calc R U . . .
H17B H 0.154933 0.064165 0.396352 0.067 Uiso 1 1 calc R U . . .
H17C H 0.151956 -0.034958 0.239028 0.067 Uiso 1 1 calc R U . . .

loop_
_atom_site_aniso_label
_atom_site_aniso_U_11
_atom_site_aniso_U_22
_atom_site_aniso_U_33
_atom_site_aniso_U_23
_atom_site_aniso_U_13
_atom_site_aniso_U_12
C1_1 0.0151(19) 0.020(2) 0.0185(19) 0.0058(17) 0.0029(15) 0.0052(16)
C2_1 0.020(2) 0.018(2) 0.025(2) 0.0114(17) 0.0062(17) 0.0037(16)
C3_1 0.020(2) 0.023(2) 0.020(2) 0.0083(16) 0.0082(17) 0.0090(17)
C4_1 0.023(2) 0.029(2) 0.020(2) 0.0130(17) 0.0109(17) 0.0107(18)
C5_1 0.024(2) 0.024(2) 0.025(2) 0.0140(18) 0.0069(17) 0.0060(18)
C6_1 0.023(2) 0.022(2) 0.023(2) 0.0098(18) 0.0091(17) 0.0074(19)
C7_1 0.031(2) 0.0283(19) 0.0259(19) 0.0112(15) 0.0139(16) 0.0103(16)
F1_1 0.0674(19) 0.0230(13) 0.0564(18) 0.0142(12) 0.0363(15) 0.0160(13)
F2_1 0.060(2) 0.058(2) 0.052(2) 0.0051(16) 0.0023(16) 0.0438(18)
F3_1 0.070(2) 0.0341(18) 0.0402(18) 0.0095(14) 0.0364(17) 0.0165(16)
C8_1 0.034(2) 0.031(2) 0.040(2) 0.0174(17) 0.0110(18) 0.0121(18)
F4_1 0.123(3) 0.060(2) 0.083(3) 0.0511(19) 0.073(3) 0.035(2)
F5_1 0.060(2) 0.0345(18) 0.055(2) 0.0230(15) 0.0058(17) -0.0019(15)
F6_1 0.0557(19) 0.0475(17) 0.073(2) 0.0447(17) 0.0085(16) 0.0194(15)
B1_1 0.019(2) 0.012(2) 0.020(2) 0.0049(17) 0.0089(17) 0.0063(17)
C9_1 0.023(2) 0.0176(19) 0.023(2) 0.0134(17) 0.0124(18) 0.0062(17)
N1_1 0.025(2) 0.0177(17) 0.0224(18) 0.0106(15) 0.0097(18) 0.0096(15)
C10_1 0.038(3) 0.022(2) 0.034(3) 0.013(2) 0.017(2) 0.016(2)
C11_1 0.034(3) 0.016(2) 0.035(3) 0.0103(19) 0.018(2) 0.0117(18)
N2_1 0.0234(19) 0.0137(18) 0.027(3) 0.0083(17) 0.0104(16) 0.0063(15)
C1_2 0.049(5) 0.043(5) 0.047(5) 0.027(3) 0.010(3) 0.009(3)
C2_2 0.048(5) 0.041(5) 0.047(5) 0.025(3) 0.010(3) 0.011(3)
C3_2 0.048(5) 0.044(5) 0.048(5) 0.025(3) 0.012(3) 0.011(3)
C4_2 0.049(5) 0.048(5) 0.049(5) 0.025(3) 0.014(3) 0.011(3)
C5_2 0.052(5) 0.051(5) 0.052(5) 0.025(3) 0.015(3) 0.011(3)
C6_2 0.050(5) 0.049(5) 0.049(5) 0.024(3) 0.014(3) 0.010(3)
C7_2 0.048(5) 0.046(5) 0.048(5) 0.024(3) 0.011(3) 0.011(3)
F1_2 0.046(7) 0.046(6) 0.046(6) 0.034(5) 0.008(5) 0.004(5)
F2_2 0.050(7) 0.041(7) 0.043(7) 0.029(5) 0.010(5) 0.008(5)
F3_2 0.056(7) 0.046(7) 0.056(7) 0.026(5) 0.008(5) 0.016(5)
C8_2 0.058(5) 0.057(5) 0.058(5) 0.026(3) 0.017(3) 0.014(3)
F4_2 0.062(7) 0.061(7) 0.061(7) 0.022(5) 0.018(5) 0.016(5)
F5_2 0.068(7) 0.063(7) 0.067(7) 0.031(5) 0.015(5) 0.016(5)
F6_2 0.071(7) 0.071(7) 0.076(7) 0.026(5) 0.023(5) 0.019(5)
B1_2 0.046(6) 0.040(6) 0.046(6) 0.028(5) 0.010(5) 0.010(5)
C9_2 0.045(7) 0.037(7) 0.044(7) 0.027(6) 0.011(6) 0.011(6)
N1_2 0.045(8) 0.037(8) 0.044(8) 0.025(6) 0.011(7) 0.011(6)
C10_2 0.044(8) 0.036(8) 0.044(8) 0.025(7) 0.012(7) 0.013(7)
C11_2 0.044(8) 0.036(8) 0.045(8) 0.024(7) 0.013(7) 0.012(7)
N2_2 0.044(8) 0.036(8) 0.044(8) 0.025(6) 0.012(7) 0.012(6)
C12 0.0281(15) 0.0302(15) 0.0305(16) 0.0131(12) 0.0053(12) 0.0097(13)
C13 0.042(2) 0.081(3) 0.037(2) 0.020(2) 0.0134(19) 0.011(2)
C14 0.034(2) 0.053(2) 0.035(2) 0.0201(18) 0.0096(17) 0.0065(18)
C15 0.0226(19) 0.0229(19) 0.038(2) 0.0072(17) 0.0106(17) 0.0064(16)
C16 0.032(2) 0.046(3) 0.043(3) 0.021(2) 0.0051(19) 0.010(2)
C17 0.035(2) 0.031(2) 0.054(3) 0.008(2) 0.018(2) -0.0013(19)

loop_
_atom_type_symbol
_atom_type_description
_atom_type_scat_dispersion_real
_atom_type_scat_dispersion_imag
_atom_type_scat_source
C C 0.0033 0.0016 'International Tables Vol C Tables 4.2.6.8 and 6.1.1.4'
H H 0.0000 0.0000 'International Tables Vol C Tables 4.2.6.8 and 6.1.1.4'
B B 0.0013 0.0007 'International Tables Vol C Tables 4.2.6.8 and 6.1.1.4'
F F 0.0171 0.0103 'International Tables Vol C Tables 4.2.6.8 and 6.1.1.4'
N N 0.0061 0.0033 'International Tables Vol C Tables 4.2.6.8 and 6.1.1.4'

loop_
_exptl_crystal_face_index_h
_exptl_crystal_face_index_k
_exptl_crystal_face_index_l
_exptl_crystal_face_perp_dist
1.00 -2.00 -2.00 0.0990
0.00 1.00 2.00 0.0570
0.00 -1.00 -2.00 0.0740
-1.00 -2.00 -2.00 0.0960
1.00 2.00 2.00 0.0640
1.00 -1.00 0.00 0.1140
1.00 0.00 0.00 0.0980
-1.00 2.00 0.00 0.0830
-2.00 1.00 0.00 0.1090
1.00 -2.00 0.00 0.1340
2.00 1.00 0.00 0.0930
-2.00 -2.00 1.00 0.1230
2.00 2.00 -1.00 0.1080
-1.00 -2.00 1.00 0.1190
1.00 2.00 -1.00 0.1160
-2.00 0.00 1.00 0.1130
1.00 1.00 -1.00 0.1190
0.00 -2.00 1.00 0.1280
-2.00 -1.00 2.00 0.1090
-1.00 -1.00 2.00 0.0890
1.00 1.00 -2.00 0.1130
-1.00 0.00 2.00 0.0770
1.00 0.00 -2.00 0.1090
0.00 -1.00 2.00 0.0580
0.00 1.00 -2.00 0.0840
-1.00 1.00 2.00 0.0590
1.00 -1.00 -2.00 0.0960
0.00 0.00 -1.00 0.0550
1.00 -1.00 2.00 0.0540
0.00 0.00 1.00 0.0320
1.00 0.00 2.00 0.0330
-1.00 0.00 -2.00 0.0790

loop_
_geom_angle_atom_site_label_1
_geom_angle_atom_site_label_2
_geom_angle_atom_site_label_3
_geom_angle
_geom_angle_site_symmetry_1
_geom_angle_site_symmetry_3
_geom_angle_publ_flag
C2_1 C1_1 C6_1 120.0 . . ?
C2_1 C1_1 B1_1 120.6(2) . . ?
C6_1 C1_1 B1_1 119.4(2) . . ?
C3_1 C2_1 C1_1 120.0 . . ?
C3_1 C2_1 H2_1 120.0 . . ?
C1_1 C2_1 H2_1 120.0 . . ?
C2_1 C3_1 C4_1 120.0 . . ?
C2_1 C3_1 C7_1 118.6(2) . . ?
C4_1 C3_1 C7_1 121.3(2) . . ?
C5_1 C4_1 C3_1 120.0 . . ?
C5_1 C4_1 H4_1 120.0 . . ?
C3_1 C4_1 H4_1 120.0 . . ?
C6_1 C5_1 C4_1 120.0 . . ?
C6_1 C5_1 C8_1 118.7(3) . . ?
C4_1 C5_1 C8_1 121.2(3) . . ?
C5_1 C6_1 C1_1 120.0 . . ?
C5_1 C6_1 H6_1 120.0 . . ?
C1_1 C6_1 H6_1 120.0 . . ?
F1_1 C7_1 F3_1 106.8(4) . . ?
F1_1 C7_1 F2_1 106.7(4) . . ?
F3_1 C7_1 F2_1 104.8(4) . . ?
F1_1 C7_1 C3_1 113.8(3) . . ?
F3_1 C7_1 C3_1 113.0(3) . . ?
F2_1 C7_1 C3_1 111.1(3) . . ?
F4_1 C8_1 F6_1 109.4(4) . . ?
F4_1 C8_1 F5_1 105.7(4) . . ?
F6_1 C8_1 F5_1 102.4(4) . . ?
F4_1 C8_1 C5_1 115.0(4) . . ?
F6_1 C8_1 C5_1 113.0(4) . . ?
F5_1 C8_1 C5_1 110.4(4) . . ?
B1_1 B1_1 C9_1 119.0(4) 2_666 . ?
B1_1 B1_1 C1_1 129.5(4) 2_666 . ?
C9_1 B1_1 C1_1 111.4(3) . . ?
N2_1 C9_1 N1_1 105.3(4) . . ?
N2_1 C9_1 B1_1 127.4(4) . . ?
N1_1 C9_1 B1_1 127.3(4) . . ?
C9_1 N1_1 C10_1 109.9(4) . . ?
C9_1 N1_1 C12 123.8(5) . . ?
C10_1 N1_1 C12 126.3(5) . . ?
C11_1 C10_1 N1_1 107.5(4) . . ?
C11_1 C10_1 H10_1 126.3 . . ?
N1_1 C10_1 H10_1 126.3 . . ?
C10_1 C11_1 N2_1 106.8(4) . . ?
C10_1 C11_1 H11_1 126.6 . . ?
N2_1 C11_1 H11_1 126.6 . . ?
C9_1 N2_1 C11_1 110.5(4) . . ?
C9_1 N2_1 C15 123.1(5) . . ?
C11_1 N2_1 C15 126.0(5) . . ?
C2_2 C1_2 C6_2 120.0 . . ?
C2_2 C1_2 B1_2 125.1(14) . . ?
C6_2 C1_2 B1_2 114.9(14) . . ?
C1_2 C2_2 C3_2 120.0 . . ?
C1_2 C2_2 H2_2 120.0 . . ?
C3_2 C2_2 H2_2 120.0 . . ?
C4_2 C3_2 C2_2 120.0 . . ?
C4_2 C3_2 C7_2 113.8(16) . . ?
C2_2 C3_2 C7_2 126.2(16) . . ?
C3_2 C4_2 C5_2 120.0 . . ?
C3_2 C4_2 H4_2 120.0 . . ?
C5_2 C4_2 H4_2 120.0 . . ?
C4_2 C5_2 C6_2 120.0 . . ?
C4_2 C5_2 C8_2 118.8(16) . . ?
C6_2 C5_2 C8_2 121.2(16) . . ?
C5_2 C6_2 C1_2 120.0 . . ?
C5_2 C6_2 H6_2 120.0 . . ?
C1_2 C6_2 H6_2 120.0 . . ?
F3_2 C7_2 F1_2 115(2) . . ?
F3_2 C7_2 F2_2 117(2) . . ?
F1_2 C7_2 F2_2 97.2(19) . . ?
F3_2 C7_2 C3_2 105.0(19) . . ?
F1_2 C7_2 C3_2 115(2) . . ?
F2_2 C7_2 C3_2 107(2) . . ?
F6_2 C8_2 F4_2 107(2) . . ?
F6_2 C8_2 F5_2 107(2) . . ?
F4_2 C8_2 F5_2 109(3) . . ?
F6_2 C8_2 C5_2 116(2) . . ?
F4_2 C8_2 C5_2 109(2) . . ?
F5_2 C8_2 C5_2 108(2) . . ?
B1_2 B1_2 C9_2 111(3) 2_666 . ?
B1_2 B1_2 C1_2 136(3) 2_666 . ?
C9_2 B1_2 C1_2 114(2) . . ?
N2_2 C9_2 N1_2 103.5(18) . . ?
N2_2 C9_2 B1_2 128(3) . . ?
N1_2 C9_2 B1_2 128(3) . . ?
C9_2 N1_2 C10_2 111(2) . . ?
C9_2 N1_2 C12 121(3) . . ?
C10_2 N1_2 C12 128(3) . . ?
C11_2 C10_2 N1_2 106(2) . . ?
C11_2 C10_2 H10_2 126.9 . . ?
N1_2 C10_2 H10_2 126.9 . . ?
C10_2 C11_2 N2_2 106.5(19) . . ?
C10_2 C11_2 H11_2 126.7 . . ?
N2_2 C11_2 H11_2 126.7 . . ?
C9_2 N2_2 C11_2 111.7(19) . . ?
C9_2 N2_2 C15 131(4) . . ?
C11_2 N2_2 C15 116(3) . . ?
N1_1 C12 C14 111.3(6) . . ?
N1_1 C12 C13 110.1(6) . . ?
C14 C12 C13 112.8(4) . . ?
C14 C12 N1_2 115(5) . . ?
C13 C12 N1_2 107(5) . . ?
N1_1 C12 H12 107.5 . . ?
C14 C12 H12 107.5 . . ?
C13 C12 H12 107.5 . . ?
C12 C13 H13A 109.5 . . ?
C12 C13 H13B 109.5 . . ?
H13A C13 H13B 109.5 . . ?
C12 C13 H13C 109.5 . . ?
H13A C13 H13C 109.5 . . ?
H13B C13 H13C 109.5 . . ?
C12 C14 H14A 109.5 . . ?
C12 C14 H14B 109.5 . . ?
H14A C14 H14B 109.5 . . ?
C12 C14 H14C 109.5 . . ?
H14A C14 H14C 109.5 . . ?
H14B C14 H14C 109.5 . . ?
N2_2 C15 C17 116(3) . . ?
N2_1 C15 C17 109.8(4) . . ?
N2_2 C15 C16 106(7) . . ?
N2_1 C15 C16 109.8(6) . . ?
C17 C15 C16 113.2(3) . . ?
N2_1 C15 H15 108.0 . . ?
C17 C15 H15 108.0 . . ?
C16 C15 H15 108.0 . . ?
C15 C16 H16A 109.5 . . ?
C15 C16 H16B 109.5 . . ?
H16A C16 H16B 109.5 . . ?
C15 C16 H16C 109.5 . . ?
H16A C16 H16C 109.5 . . ?
H16B C16 H16C 109.5 . . ?
C15 C17 H17A 109.5 . . ?
C15 C17 H17B 109.5 . . ?
H17A C17 H17B 109.5 . . ?
C15 C17 H17C 109.5 . . ?
H17A C17 H17C 109.5 . . ?
H17B C17 H17C 109.5 . . ?

loop_
_geom_bond_atom_site_label_1
_geom_bond_atom_site_label_2
_geom_bond_distance
_geom_bond_site_symmetry_2
_geom_bond_publ_flag
C1_1 C2_1 1.3900 . ?
C1_1 C6_1 1.3900 . ?
C1_1 B1_1 1.634(4) . ?
C2_1 C3_1 1.3900 . ?
C2_1 H2_1 0.9500 . ?
C3_1 C4_1 1.3900 . ?
C3_1 C7_1 1.474(4) . ?
C4_1 C5_1 1.3900 . ?
C4_1 H4_1 0.9500 . ?
C5_1 C6_1 1.3900 . ?
C5_1 C8_1 1.481(5) . ?
C6_1 H6_1 0.9500 . ?
C7_1 F1_1 1.320(5) . ?
C7_1 F3_1 1.352(5) . ?
C7_1 F2_1 1.354(5) . ?
C8_1 F4_1 1.306(6) . ?
C8_1 F6_1 1.322(5) . ?
C8_1 F5_1 1.372(6) . ?
B1_1 B1_1 1.590(8) 2_666 ?
B1_1 C9_1 1.596(5) . ?
C9_1 N2_1 1.345(6) . ?
C9_1 N1_1 1.355(6) . ?
N1_1 C10_1 1.378(7) . ?
N1_1 C12 1.467(6) . ?
C10_1 C11_1 1.335(6) . ?
C10_1 H10_1 0.9500 . ?
C11_1 N2_1 1.379(8) . ?
C11_1 H11_1 0.9500 . ?
N2_1 C15 1.496(6) . ?
C1_2 C2_2 1.3900 . ?
C1_2 C6_2 1.3900 . ?
C1_2 B1_2 1.659(17) . ?
C2_2 C3_2 1.3900 . ?
C2_2 H2_2 0.9500 . ?
C3_2 C4_2 1.3900 . ?
C3_2 C7_2 1.481(17) . ?
C4_2 C5_2 1.3900 . ?
C4_2 H4_2 0.9500 . ?
C5_2 C6_2 1.3900 . ?
C5_2 C8_2 1.466(17) . ?
C6_2 H6_2 0.9500 . ?
C7_2 F3_2 1.350(19) . ?
C7_2 F1_2 1.351(19) . ?
C7_2 F2_2 1.36(2) . ?
C8_2 F6_2 1.296(19) . ?
C8_2 F4_2 1.30(2) . ?
C8_2 F5_2 1.36(2) . ?
B1_2 B1_2 1.51(6) 2_666 ?
B1_2 C9_2 1.610(18) . ?
C9_2 N2_2 1.346(19) . ?
C9_2 N1_2 1.358(19) . ?
N1_2 C10_2 1.386(19) . ?
N1_2 C12 1.54(4) . ?
C10_2 C11_2 1.33(2) . ?
C10_2 H10_2 0.9500 . ?
C11_2 N2_2 1.38(2) . ?
C11_2 H11_2 0.9500 . ?
N2_2 C15 1.41(4) . ?
C12 C14 1.503(6) . ?
C12 C13 1.506(6) . ?
C12 H12 1.0000 . ?
C13 H13A 0.9800 . ?
C13 H13B 0.9800 . ?
C13 H13C 0.9800 . ?
C14 H14A 0.9800 . ?
C14 H14B 0.9800 . ?
C14 H14C 0.9800 . ?
C15 C17 1.507(6) . ?
C15 C16 1.510(6) . ?
C15 H15 1.0000 . ?
C16 H16A 0.9800 . ?
C16 H16B 0.9800 . ?
C16 H16C 0.9800 . ?
C17 H17A 0.9800 . ?
C17 H17B 0.9800 . ?
C17 H17C 0.9800 . ?

loop_
_geom_torsion_atom_site_label_1
_geom_torsion_atom_site_label_2
_geom_torsion_atom_site_label_3
_geom_torsion_atom_site_label_4
_geom_torsion
_geom_torsion_site_symmetry_1
_geom_torsion_site_symmetry_2
_geom_torsion_site_symmetry_3
_geom_torsion_site_symmetry_4
_geom_torsion_publ_flag
C6_1 C1_1 C2_1 C3_1 0.0 . . . . ?
B1_1 C1_1 C2_1 C3_1 178.9(3) . . . . ?
C1_1 C2_1 C3_1 C4_1 0.0 . . . . ?
C1_1 C2_1 C3_1 C7_1 -176.5(3) . . . . ?
C2_1 C3_1 C4_1 C5_1 0.0 . . . . ?
C7_1 C3_1 C4_1 C5_1 176.4(3) . . . . ?
C3_1 C4_1 C5_1 C6_1 0.0 . . . . ?
C3_1 C4_1 C5_1 C8_1 -176.4(4) . . . . ?
C4_1 C5_1 C6_1 C1_1 0.0 . . . . ?
C8_1 C5_1 C6_1 C1_1 176.5(4) . . . . ?
C2_1 C1_1 C6_1 C5_1 0.0 . . . . ?
B1_1 C1_1 C6_1 C5_1 -178.9(3) . . . . ?
C2_1 C3_1 C7_1 F1_1 -43.6(5) . . . . ?
C4_1 C3_1 C7_1 F1_1 139.9(3) . . . . ?
C2_1 C3_1 C7_1 F3_1 -165.6(3) . . . . ?
C4_1 C3_1 C7_1 F3_1 17.9(5) . . . . ?
C2_1 C3_1 C7_1 F2_1 76.8(4) . . . . ?
C4_1 C3_1 C7_1 F2_1 -99.6(4) . . . . ?
C6_1 C5_1 C8_1 F4_1 -173.8(4) . . . . ?
C4_1 C5_1 C8_1 F4_1 2.7(6) . . . . ?
C6_1 C5_1 C8_1 F6_1 59.7(5) . . . . ?
C4_1 C5_1 C8_1 F6_1 -123.9(4) . . . . ?
C6_1 C5_1 C8_1 F5_1 -54.4(5) . . . . ?
C4_1 C5_1 C8_1 F5_1 122.1(4) . . . . ?
C2_1 C1_1 B1_1 B1_1 -3.9(7) . . . 2_666 ?
C6_1 C1_1 B1_1 B1_1 175.0(5) . . . 2_666 ?
C2_1 C1_1 B1_1 C9_1 177.7(3) . . . . ?
C6_1 C1_1 B1_1 C9_1 -3.4(4) . . . . ?
B1_1 B1_1 C9_1 N2_1 -95.3(9) 2_666 . . . ?
C1_1 B1_1 C9_1 N2_1 83.3(8) . . . . ?
B1_1 B1_1 C9_1 N1_1 82.4(9) 2_666 . . . ?
C1_1 B1_1 C9_1 N1_1 -99.0(8) . . . . ?
N2_1 C9_1 N1_1 C10_1 1.0(11) . . . . ?
B1_1 C9_1 N1_1 C10_1 -177.1(5) . . . . ?
N2_1 C9_1 N1_1 C12 -179.4(10) . . . . ?
B1_1 C9_1 N1_1 C12 2.6(15) . . . . ?
C9_1 N1_1 C10_1 C11_1 -0.4(10) . . . . ?
C12 N1_1 C10_1 C11_1 180.0(9) . . . . ?
N1_1 C10_1 C11_1 N2_1 -0.4(9) . . . . ?
N1_1 C9_1 N2_1 C11_1 -1.2(12) . . . . ?
B1_1 C9_1 N2_1 C11_1 176.8(6) . . . . ?
N1_1 C9_1 N2_1 C15 -174.2(11) . . . . ?
B1_1 C9_1 N2_1 C15 3.9(15) . . . . ?
C10_1 C11_1 N2_1 C9_1 1.0(11) . . . . ?
C10_1 C11_1 N2_1 C15 173.7(9) . . . . ?
C6_2 C1_2 C2_2 C3_2 0.0 . . . . ?
B1_2 C1_2 C2_2 C3_2 -178(4) . . . . ?
C1_2 C2_2 C3_2 C4_2 0.0 . . . . ?
C1_2 C2_2 C3_2 C7_2 179(4) . . . . ?
C2_2 C3_2 C4_2 C5_2 0.0 . . . . ?
C7_2 C3_2 C4_2 C5_2 -179(4) . . . . ?
C3_2 C4_2 C5_2 C6_2 0.0 . . . . ?
C3_2 C4_2 C5_2 C8_2 -179(4) . . . . ?
C4_2 C5_2 C6_2 C1_2 0.0 . . . . ?
C8_2 C5_2 C6_2 C1_2 179(4) . . . . ?
C2_2 C1_2 C6_2 C5_2 0.0 . . . . ?
B1_2 C1_2 C6_2 C5_2 178(4) . . . . ?
C4_2 C3_2 C7_2 F3_2 152(2) . . . . ?
C2_2 C3_2 C7_2 F3_2 -27(4) . . . . ?
C4_2 C3_2 C7_2 F1_2 24(3) . . . . ?
C2_2 C3_2 C7_2 F1_2 -155(3) . . . . ?
C4_2 C3_2 C7_2 F2_2 -83(3) . . . . ?
C2_2 C3_2 C7_2 F2_2 98(3) . . . . ?
C4_2 C5_2 C8_2 F6_2 48(3) . . . . ?
C6_2 C5_2 C8_2 F6_2 -131(3) . . . . ?
C4_2 C5_2 C8_2 F4_2 -74(3) . . . . ?
C6_2 C5_2 C8_2 F4_2 107(3) . . . . ?
C4_2 C5_2 C8_2 F5_2 167(3) . . . . ?
C6_2 C5_2 C8_2 F5_2 -12(4) . . . . ?
C2_2 C1_2 B1_2 B1_2 -11(9) . . . 2_666 ?
C6_2 C1_2 B1_2 B1_2 171(6) . . . 2_666 ?
C2_2 C1_2 B1_2 C9_2 174(3) . . . . ?
C6_2 C1_2 B1_2 C9_2 -4(4) . . . . ?
B1_2 B1_2 C9_2 N2_2 89(11) 2_666 . . . ?
C1_2 B1_2 C9_2 N2_2 -94(11) . . . . ?
B1_2 B1_2 C9_2 N1_2 -94(10) 2_666 . . . ?
C1_2 B1_2 C9_2 N1_2 83(10) . . . . ?
N2_2 C9_2 N1_2 C10_2 7(14) . . . . ?
B1_2 C9_2 N1_2 C10_2 -171(6) . . . . ?
N2_2 C9_2 N1_2 C12 -178(12) . . . . ?
B1_2 C9_2 N1_2 C12 5(17) . . . . ?
C9_2 N1_2 C10_2 C11_2 -10(12) . . . . ?
C12 N1_2 C10_2 C11_2 175(11) . . . . ?
N1_2 C10_2 C11_2 N2_2 8(11) . . . . ?
N1_2 C9_2 N2_2 C11_2 -1(15) . . . . ?
B1_2 C9_2 N2_2 C11_2 176(6) . . . . ?
N1_2 C9_2 N2_2 C15 165(15) . . . . ?
B1_2 C9_2 N2_2 C15 -18(22) . . . . ?
C10_2 C11_2 N2_2 C9_2 -5(14) . . . . ?
C10_2 C11_2 N2_2 C15 -173(9) . . . . ?
C9_1 N1_1 C12 C14 -141.5(9) . . . . ?
C10_1 N1_1 C12 C14 38.1(12) . . . . ?
C9_1 N1_1 C12 C13 92.8(10) . . . . ?
C10_1 N1_1 C12 C13 -87.6(12) . . . . ?
C9_2 N1_2 C12 C14 -115(10) . . . . ?
C10_2 N1_2 C12 C14 60(14) . . . . ?
C9_2 N1_2 C12 C13 119(11) . . . . ?
C10_2 N1_2 C12 C13 -66(13) . . . . ?
C9_2 N2_2 C15 C17 -146(13) . . . . ?
C11_2 N2_2 C15 C17 19(14) . . . . ?
C9_2 N2_2 C15 C16 87(16) . . . . ?
C11_2 N2_2 C15 C16 -107(11) . . . . ?
C9_1 N2_1 C15 C17 -133.2(9) . . . . ?
C11_1 N2_1 C15 C17 55.0(13) . . . . ?
C9_1 N2_1 C15 C16 101.7(11) . . . . ?
C11_1 N2_1 C15 C16 -70.1(11) . . . . ?
